data_2012526
loop_
_publ_author_name
'Glidewell, Christopher'
'Low, John N.'
'McWilliam, Susan A.'
'Skakle, Janet M. S.'
'Wardell, James L.'

_publ_section_title
;
 Hydrogen bonding in C-substituted nitroanilines: molecular ladders in
 2-trifluoromethyl-4-nitroaniline and sheets of
 <i>R</i>f&#x0331;{_4^4}(12) and <i>R</i>f&#x0331;{_4^4}(32) rings in
 3-trifluoromethyl-4-nitroaniline
;
_journal_issue 2
_journal_name_full 'Acta Crystallographica Section C'
_journal_page_first o97
_journal_page_last o99
_journal_paper_doi 10.1107/S0108270101021254
_journal_volume 58
_journal_year 2002
_chemical_formula_iupac 'C7 H5 F3 N2 O2'
_chemical_formula_moiety 'C7 H5 F3 N2 O2'
_chemical_formula_sum 'C7 H5 F3 N2 O2'
_chemical_formula_weight 206.13
_chemical_name_systematic
;
2-Trifluoromethyl-4-nitroaniline
;
_space_group_IT_number 62
_symmetry_cell_setting orthorhombic
_symmetry_space_group_name_Hall '-P 2ac 2n'
_symmetry_space_group_name_H-M 'P n m a'
_atom_sites_solution_hydrogens geom
_atom_sites_solution_primary direct
_atom_sites_solution_secondary difmap
_cell_angle_alpha 90
_cell_angle_beta 90
_cell_angle_gamma 90
_cell_formula_units_Z 4
_cell_length_a 9.0274(4)
_cell_length_b 6.5933(4)
_cell_length_c 13.1170(8)
_cell_measurement_reflns_used 961
_cell_measurement_temperature 150(2)
_cell_measurement_theta_max 27.55
_cell_measurement_theta_min 2.74
_cell_volume 780.73(8)
_computing_cell_refinement 'DENZO-SMN (Otwinowski & Minor, 1997)'
_computing_data_collection 'KappaCCD Server Software (Nonius, 1997)'
_computing_data_reduction DENZO-SMN
_computing_molecular_graphics 'PLATON (Spek, 2001)'
_computing_publication_material 'SHELXL97 and PRPKAPPA (Ferguson, 1999)'
_computing_structure_refinement 'SHELXL97 (Sheldrick, 1997)'
_computing_structure_solution 'SHELXS97 (Sheldrick, 1997)'
_diffrn_ambient_temperature 150(2)
_diffrn_measured_fraction_theta_full .995
_diffrn_measured_fraction_theta_max .983
_diffrn_measurement_device_type 'Nonius KappaCCD'
_diffrn_measurement_method '\f scans, and \w scans with \k offsets'
_diffrn_radiation_monochromator graphite
_diffrn_radiation_source 'fine-focus sealed X-ray tube'
_diffrn_radiation_type 'Mo K\a'
_diffrn_radiation_wavelength .71073
_diffrn_reflns_av_R_equivalents .053
_diffrn_reflns_av_sigmaI/netI .043
_diffrn_reflns_limit_h_max 11
_diffrn_reflns_limit_h_min -9
_diffrn_reflns_limit_k_max 8
_diffrn_reflns_limit_k_min -8
_diffrn_reflns_limit_l_max 17
_diffrn_reflns_limit_l_min -16
_diffrn_reflns_number 3944
_diffrn_reflns_theta_full 25.00
_diffrn_reflns_theta_max 27.55
_diffrn_reflns_theta_min 2.74
_diffrn_standards_decay_% negligible
_exptl_absorpt_coefficient_mu .175
_exptl_absorpt_correction_T_max .998
_exptl_absorpt_correction_T_min .987
_exptl_absorpt_correction_type multi-scan
_exptl_absorpt_process_details '(DENZO-SMN; Otwinowski & Minor, 1997)'
_exptl_crystal_colour red
_exptl_crystal_density_diffrn 1.754
_exptl_crystal_density_meas ?
_exptl_crystal_density_method 'not measured'
_exptl_crystal_description block
_exptl_crystal_F_000 416
_exptl_crystal_size_max .20
_exptl_crystal_size_mid .15
_exptl_crystal_size_min .01
_refine_diff_density_max .31
_refine_diff_density_min -.29
_refine_ls_extinction_method none
_refine_ls_goodness_of_fit_ref 1.064
_refine_ls_hydrogen_treatment constr
_refine_ls_matrix_type full
_refine_ls_number_parameters 82
_refine_ls_number_reflns 961
_refine_ls_number_restraints 0
_refine_ls_restrained_S_all 1.064
_refine_ls_R_factor_all .061
_refine_ls_R_factor_gt .041
_refine_ls_shift/su_max .001
_refine_ls_shift/su_mean .000
_refine_ls_structure_factor_coef Fsqd
_refine_ls_weighting_details 'w = 1/[\s^2^(Fo^2^)+(0.0691P)^2^+0.0530P] where P=(Fo^2^+2Fc^2^)/3'
_refine_ls_weighting_scheme calc
_refine_ls_wR_factor_gt .105
_refine_ls_wR_factor_ref .118
_reflns_number_gt 725
_reflns_number_total 961
_reflns_threshold_expression I>2\s(I)
_cod_data_source_file sk1528.cif
_cod_data_source_block I
_cod_depositor_comments
;
The following automatic conversions were performed:

'_exptl_crystal_density_meas' value 'not measured' was changed to '?'
- the value is perceived as not measured.

Automatic conversion script
Id: cif_fix_values 3008 2015-01-20 13:52:24Z robertas 
;
_cod_original_sg_symbol_H-M Pnma
_cod_database_code 2012526
_cod_database_fobs_code 2012526

loop_
_symmetry_equiv_pos_as_xyz
'x, y, z'
'-x, y+1/2, -z'
'x+1/2, -y+1/2, -z+1/2'
'-x+1/2, -y, z+1/2'
'-x, -y, -z'
'x, -y-1/2, z'
'-x-1/2, y-1/2, z-1/2'
'x-1/2, y, -z-1/2'

loop_
_atom_site_label
_atom_site_fract_x
_atom_site_fract_y
_atom_site_fract_z
_atom_site_U_iso_or_equiv
_atom_site_adp_type
_atom_site_calc_flag
_atom_site_refinement_flags
_atom_site_occupancy
_atom_site_disorder_assembly
_atom_site_disorder_group
_atom_site_type_symbol
N1 -.02222(19) .2500 .01210(14) .0256(5) Uani d S 1 . . N
C1 .1272(2) .2500 .01781(15) .0192(5) Uani d S 1 . . C
C2 .2192(2) .2500 -.07008(15) .0188(5) Uani d S 1 . . C
C3 .3712(2) .2500 -.06062(15) .0191(5) Uani d S 1 . . C
C4 .4351(2) .2500 .03545(15) .0186(5) Uani d S 1 . . C
C5 .3483(2) .2500 .12311(15) .0219(5) Uani d S 1 . . C
C6 .1968(2) .2500 .11432(16) .0238(5) Uani d S 1 . . C
C7 .1532(2) .2500 -.17425(15) .0250(5) Uani d S 1 . . C
F1 .06499(11) .41227(17) -.19085(7) .0370(4) Uani d . 1 . . F
F3 .25374(15) .2500 -.24767(9) .0459(5) Uani d S 1 . . F
N2 .59518(19) .2500 .04274(13) .0222(4) Uani d S 1 . . N
O1 .66780(16) .2500 -.03648(11) .0310(4) Uani d S 1 . . O
O2 .65362(17) .2500 .12830(11) .0325(4) Uani d S 1 . . O
H12 -.0756 .2500 .0683 .031 Uiso calc SR 1 . . H
H11 -.0662 .2500 -.0478 .031 Uiso calc SR 1 . . H
H3 .4320 .2500 -.1197 .023 Uiso calc SR 1 . . H
H5 .3935 .2500 .1885 .026 Uiso calc SR 1 . . H
H6 .1376 .2500 .1742 .029 Uiso calc SR 1 . . H

loop_
_atom_site_aniso_label
_atom_site_aniso_U_11
_atom_site_aniso_U_22
_atom_site_aniso_U_33
_atom_site_aniso_U_12
_atom_site_aniso_U_13
_atom_site_aniso_U_23
N1 .0151(9) .0348(13) .0269(10) .000 .0023(7) .000
C1 .0168(10) .0195(12) .0214(10) .000 .0017(8) .000
C2 .0172(10) .0233(12) .0158(10) .000 -.0024(8) .000
C3 .0184(9) .0244(12) .0144(9) .000 .0020(8) .000
C4 .0166(10) .0217(12) .0175(9) .000 -.0018(8) .000
C5 .0247(11) .0276(12) .0134(9) .000 -.0025(8) .000
C6 .0285(11) .0293(12) .0138(9) .000 .0049(9) .000
C7 .0194(10) .0364(14) .0193(10) .000 -.0053(8) .000
F1 .0389(6) .0414(7) .0308(5) .0069(4) -.0145(4) .0058(4)
F3 .0280(8) .0960(15) .0136(6) .000 -.0010(5) .000
N2 .0193(9) .0249(11) .0224(9) .000 -.0058(7) .000
O1 .0154(8) .0502(12) .0274(8) .000 .0031(7) .000
O2 .0253(8) .0487(11) .0235(8) .000 -.0109(7) .000

loop_
_atom_type_symbol
_atom_type_description
_atom_type_scat_dispersion_real
_atom_type_scat_dispersion_imag
_atom_type_scat_source
C C .0033 .0016 'International Tables Vol C Tables 4.2.6.8 and 6.1.1.4'
H H .0000 .0000 'International Tables Vol C Tables 4.2.6.8 and 6.1.1.4'
F F .0171 .0103 'International Tables Vol C Tables 4.2.6.8 and 6.1.1.4'
N N .0061 .0033 'International Tables Vol C Tables 4.2.6.8 and 6.1.1.4'
O O .0106 .0060 'International Tables Vol C Tables 4.2.6.8 and 6.1.1.4'

loop_
_geom_angle_atom_site_label_1
_geom_angle_atom_site_label_2
_geom_angle_atom_site_label_3
_geom_angle_site_symmetry_1
_geom_angle_site_symmetry_3
_geom_angle
_geom_angle_publ_flag
C1 N1 H11 . . 120.0 no
C1 N1 H12 . . 120.0 no
H11 N1 H12 . . 120.0 no
N1 C1 C6 . . 119.56(18) no
N1 C1 C2 . . 122.60(18) no
C6 C1 C2 . . 117.83(19) no
C3 C2 C1 . . 120.61(17) no
C3 C2 C7 . . 118.76(17) no
C1 C2 C7 . . 120.63(18) no
C2 C3 C4 . . 119.78(18) no
C2 C3 H3 . . 120.1 no
C4 C3 H3 . . 120.1 no
C3 C4 C5 . . 121.11(18) no
C3 C4 N2 . . 118.40(17) no
C5 C4 N2 . . 120.49(17) no
C6 C5 C4 . . 119.46(18) no
C6 C5 H5 . . 120.3 no
C4 C5 H5 . . 120.3 no
C5 C6 C1 . . 121.20(18) no
C5 C6 H6 . . 119.4 no
C1 C6 H6 . . 119.4 no
F3 C7 F1 . 6_565 106.67(12) no
F3 C7 F1 . . 106.67(12) no
F1 C7 F1 6_565 . 104.72(17) no
F3 C7 C2 . . 113.10(17) no
F1 C7 C2 6_565 . 112.54(11) no
F1 C7 C2 . . 112.54(11) no
O1 N2 O2 . . 122.57(16) no
O1 N2 C4 . . 118.46(15) no
O2 N2 C4 . . 118.97(16) no

loop_
_geom_bond_atom_site_label_1
_geom_bond_atom_site_label_2
_geom_bond_site_symmetry_2
_geom_bond_distance
_geom_bond_publ_flag
N1 C1 . 1.351(3) no
N1 H11 . .8800 no
N1 H12 . .8800 no
C1 C6 . 1.413(3) no
C1 C2 . 1.421(3) no
C2 C3 . 1.377(3) no
C2 C7 . 1.491(3) no
C3 C4 . 1.386(3) no
C3 H3 . .9500 no
C4 C5 . 1.392(3) no
C4 N2 . 1.448(3) no
C5 C6 . 1.373(3) no
C5 H5 . .9500 no
C6 H6 . .9500 no
C7 F3 . 1.324(2) no
C7 F1 6_565 1.3511(17) no
C7 F1 . 1.3511(17) no
N2 O1 . 1.229(2) no
N2 O2 . 1.240(2) no

loop_
_geom_hbond_atom_site_label_D
_geom_hbond_atom_site_label_H
_geom_hbond_atom_site_label_A
_geom_hbond_site_symmetry_A
_geom_hbond_distance_DH
_geom_hbond_distance_HA
_geom_hbond_distance_DA
_geom_hbond_angle_DHA
_geom_hbond_publ_flag
N1 H11 O1 1_455 .88 2.41 2.870(2) 113 y
N1 H12 O2 1_455 .88 2.57 3.299(2) 141 y
C6 H6 O2 3_455 .95 2.59 3.398(3) 143 y
